data_2235701
loop_
_publ_author_name
'Shirvan, Sadif A.'
'Haydari Dezfuli, Sara'

_publ_section_title
;
 Diaquabis(nitrato-\k^2^<i>O</i>,<i>O</i>')bis(pyrazine-2-carboxamide-\k<i>N</i>^4^)cadmium--pyrazine-2-carboxamide
 (1/2)
;
_journal_coeditor_code XU5577
_journal_issue 7
_journal_name_full 'Acta Crystallographica Section E'
_journal_page_first m1008
_journal_page_last m1009
_journal_paper_doi 10.1107/S1600536812028577
_journal_volume 68
_journal_year 2012
_chemical_formula_iupac '[Cd (N O3)2 (C5 H5 N3 O)2 (H2 O)2], 2C5 H5 N3 O'
_chemical_formula_moiety 'C10 H14 Cd N8 O10, 2(C5 H5 N3 O)'
_chemical_formula_sum 'C20 H24 Cd N14 O12'
_chemical_formula_weight 764.94
_chemical_name_systematic
;
Diaquabis(nitrato-\k^2^<i>O</i>,<i>O</i>')bis(pyrazine-2-
carboxamide-\k<i>N</i>^4^)cadmium--pyrazine-2-carboxamide (1/2)
;
_space_group_IT_number 15
_symmetry_cell_setting monoclinic
_symmetry_space_group_name_Hall '-C 2yc'
_symmetry_space_group_name_H-M 'C 1 2/c 1'
_atom_sites_solution_hydrogens geom
_atom_sites_solution_primary direct
_atom_sites_solution_secondary difmap
_audit_creation_method SHELXL-97
_cell_angle_alpha 90.00
_cell_angle_beta 95.665(3)
_cell_angle_gamma 90.00
_cell_formula_units_Z 4
_cell_length_a 13.5650(5)
_cell_length_b 6.7845(3)
_cell_length_c 31.2031(11)
_cell_measurement_reflns_used 15388
_cell_measurement_temperature 298(2)
_cell_measurement_theta_max 29.15
_cell_measurement_theta_min 2.62
_cell_volume 2857.65(19)
_computing_cell_refinement 'SAINT (Bruker, 2007)'
_computing_data_collection 'APEX2 (Bruker, 2007)'
_computing_data_reduction 'SAINT (Bruker, 2007)'
_computing_molecular_graphics 'SHELXTL (Sheldrick, 2008)'
_computing_publication_material 'SHELXTL (Sheldrick, 2008)'
_computing_structure_refinement 'SHELXTL (Sheldrick, 2008)'
_computing_structure_solution 'SHELXTL (Sheldrick, 2008)'
_diffrn_ambient_temperature 298(2)
_diffrn_measured_fraction_theta_full 0.995
_diffrn_measured_fraction_theta_max 0.995
_diffrn_measurement_device_type 'Bruker APEXII CCD area-detector'
_diffrn_measurement_method '\w scans'
_diffrn_radiation_monochromator graphite
_diffrn_radiation_source 'fine-focus sealed tube'
_diffrn_radiation_type MoK\a
_diffrn_radiation_wavelength 0.71073
_diffrn_reflns_av_R_equivalents 0.0668
_diffrn_reflns_av_sigmaI/netI 0.0526
_diffrn_reflns_limit_h_max 18
_diffrn_reflns_limit_h_min -15
_diffrn_reflns_limit_k_max 9
_diffrn_reflns_limit_k_min -9
_diffrn_reflns_limit_l_max 42
_diffrn_reflns_limit_l_min -42
_diffrn_reflns_number 15388
_diffrn_reflns_theta_full 29.15
_diffrn_reflns_theta_max 29.15
_diffrn_reflns_theta_min 2.62
_exptl_absorpt_coefficient_mu 0.852
_exptl_absorpt_correction_T_max 0.8652
_exptl_absorpt_correction_T_min 0.8351
_exptl_absorpt_correction_type multi-scan
_exptl_absorpt_process_details '(SADABS; Bruker, 2001)'
_exptl_crystal_colour colorless
_exptl_crystal_density_diffrn 1.778
_exptl_crystal_density_method 'not measured'
_exptl_crystal_description block
_exptl_crystal_F_000 1544
_exptl_crystal_size_max 0.22
_exptl_crystal_size_mid 0.21
_exptl_crystal_size_min 0.20
_refine_diff_density_max 0.438
_refine_diff_density_min -0.507
_refine_ls_extinction_method none
_refine_ls_goodness_of_fit_ref 1.022
_refine_ls_hydrogen_treatment mixed
_refine_ls_matrix_type full
_refine_ls_number_parameters 221
_refine_ls_number_reflns 3850
_refine_ls_number_restraints 2
_refine_ls_restrained_S_all 1.022
_refine_ls_R_factor_all 0.0592
_refine_ls_R_factor_gt 0.0394
_refine_ls_shift/su_max 0.006
_refine_ls_shift/su_mean 0.001
_refine_ls_structure_factor_coef Fsqd
_refine_ls_weighting_details 'calc w=1/[\s^2^(Fo^2^)+(0.0281P)^2^+0.0000P] where P=(Fo^2^+2Fc^2^)/3'
_refine_ls_weighting_scheme calc
_refine_ls_wR_factor_gt 0.0647
_refine_ls_wR_factor_ref 0.0687
_reflns_number_gt 3099
_reflns_number_total 3850
_reflns_threshold_expression I>2sigma(I)
_cod_data_source_file xu5577.cif
_cod_data_source_block I
_cod_original_sg_symbol_H-M 'C 2/c'
_cod_original_formula_sum 'C20 H24 Cd1 N14 O12'
_cod_database_code 2235701
_cod_database_fobs_code 2235701

loop_
_symmetry_equiv_pos_site_id
_symmetry_equiv_pos_as_xyz
1 x,y,z
2 -x,y,1/2-z
3 -x,-y,-z
4 x,-y,1/2+z
5 1/2+x,1/2+y,z
6 1/2-x,1/2+y,1/2-z
7 1/2-x,1/2-y,-z
8 1/2+x,1/2-y,1/2+z

loop_
_atom_site_type_symbol
_atom_site_label
_atom_site_fract_x
_atom_site_fract_y
_atom_site_fract_z
_atom_site_U_iso_or_equiv
_atom_site_adp_type
_atom_site_calc_flag
_atom_site_refinement_flags
_atom_site_occupancy
_atom_site_symmetry_multiplicity
C C1 0.56965(17) 0.2539(3) 0.65471(7) 0.0297(5) Uani d . 1 1
H H1 0.5493 0.1230 0.6550 0.036 Uiso calc R 1 1
C C2 0.5882(2) 0.5543(3) 0.68646(8) 0.0360(6) Uani d . 1 1
H H2 0.5799 0.6396 0.7092 0.043 Uiso calc R 1 1
C C3 0.6311(2) 0.6240(4) 0.65109(8) 0.0388(6) Uani d . 1 1
H H3 0.6524 0.7543 0.6510 0.047 Uiso calc R 1 1
C C4 0.61084(17) 0.3260(3) 0.61922(7) 0.0271(5) Uani d . 1 1
C C5 0.61752(18) 0.1922(3) 0.58134(7) 0.0309(5) Uani d . 1 1
C C6 0.6697(2) -0.3057(4) 0.40570(8) 0.0409(6) Uani d . 1 1
H H6 0.6978 -0.1827 0.4018 0.049 Uiso calc R 1 1
C C7 0.6301(2) -0.6120(4) 0.38209(9) 0.0407(6) Uani d . 1 1
H H7 0.6307 -0.7109 0.3615 0.049 Uiso calc R 1 1
C C8 0.5894(2) -0.6511(4) 0.41992(9) 0.0401(6) Uani d . 1 1
H H8 0.5617 -0.7745 0.4237 0.048 Uiso calc R 1 1
C C9 0.63094(18) -0.3443(3) 0.44398(7) 0.0294(5) Uani d . 1 1
C C10 0.63336(19) -0.1919(3) 0.47903(8) 0.0323(5) Uani d . 1 1
N N1 0.64298(17) 0.5111(3) 0.61710(7) 0.0349(5) Uani d . 1 1
N N2 0.55839(15) 0.3686(3) 0.68886(6) 0.0288(4) Uani d . 1 1
N N3 0.66404(16) 0.2610(3) 0.54907(6) 0.0400(5) Uani d . 1 1
H H3B 0.6688 0.1894 0.5266 0.048 Uiso calc R 1 1
H H3C 0.6895 0.3772 0.5506 0.048 Uiso calc R 1 1
N N4 0.58381(19) -0.2357(3) 0.51183(7) 0.0473(6) Uani d . 1 1
H H4B 0.5827 -0.1543 0.5329 0.057 Uiso calc R 1 1
H H4A 0.5525 -0.3458 0.5122 0.057 Uiso calc R 1 1
N N5 0.58844(17) -0.5180(3) 0.45120(7) 0.0357(5) Uani d . 1 1
N N6 0.66844(19) -0.4378(4) 0.37415(7) 0.0457(6) Uani d . 1 1
N N7 0.35495(17) -0.0688(3) 0.72058(7) 0.0381(5) Uani d . 1 1
O O1 0.57917(17) 0.0284(3) 0.58187(6) 0.0502(5) Uani d . 1 1
O O2 0.68015(15) -0.0373(3) 0.47604(6) 0.0452(5) Uani d . 1 1
O O3 0.35625(17) 0.3987(4) 0.72005(7) 0.0526(5) Uani d D 1 1
H H3D 0.341(3) 0.410(5) 0.6940(4) 0.068(11) Uiso d D 1 1
H H3E 0.3053(18) 0.407(6) 0.7322(12) 0.085(14) Uiso d D 1 1
O O4 0.41705(19) -0.0161(3) 0.69628(8) 0.0698(7) Uani d . 1 1
O O5 0.3670(2) -0.0147(3) 0.75901(7) 0.0651(7) Uani d . 1 1
O O6 0.28421(17) -0.1698(3) 0.70757(9) 0.0702(7) Uani d . 1 1
Cd Cd1 0.5000 0.22584(4) 0.7500 0.03053(8) Uani d S 1 2

loop_
_atom_site_aniso_label
_atom_site_aniso_U_11
_atom_site_aniso_U_22
_atom_site_aniso_U_33
_atom_site_aniso_U_12
_atom_site_aniso_U_13
_atom_site_aniso_U_23
C1 0.0371(12) 0.0264(11) 0.0269(10) -0.0051(9) 0.0093(9) -0.0015(9)
C2 0.0477(16) 0.0323(12) 0.0292(13) -0.0037(11) 0.0087(11) -0.0067(9)
C3 0.0531(17) 0.0288(12) 0.0356(14) -0.0102(11) 0.0106(12) -0.0035(10)
C4 0.0290(12) 0.0297(11) 0.0230(11) -0.0047(9) 0.0042(9) -0.0015(8)
C5 0.0366(13) 0.0343(12) 0.0228(11) -0.0046(10) 0.0078(10) -0.0024(9)
C6 0.0480(16) 0.0442(14) 0.0325(13) -0.0153(12) 0.0143(12) -0.0046(11)
C7 0.0437(16) 0.0435(14) 0.0354(14) 0.0006(12) 0.0059(12) -0.0118(11)
C8 0.0485(16) 0.0320(12) 0.0404(15) -0.0047(11) 0.0071(13) -0.0063(10)
C9 0.0299(12) 0.0347(11) 0.0238(11) -0.0058(9) 0.0042(10) -0.0018(9)
C10 0.0366(13) 0.0333(12) 0.0275(12) -0.0060(10) 0.0047(10) -0.0025(9)
N1 0.0441(13) 0.0321(10) 0.0298(11) -0.0089(9) 0.0102(10) 0.0020(8)
N2 0.0314(11) 0.0322(10) 0.0237(10) -0.0026(8) 0.0072(8) -0.0028(7)
N3 0.0525(13) 0.0427(12) 0.0274(9) -0.0133(10) 0.0171(9) -0.0060(9)
N4 0.0688(15) 0.0409(12) 0.0364(11) -0.0256(11) 0.0254(11) -0.0140(10)
N5 0.0453(13) 0.0313(10) 0.0318(11) -0.0063(9) 0.0096(10) -0.0002(8)
N6 0.0517(15) 0.0558(14) 0.0316(12) -0.0092(11) 0.0136(11) -0.0071(10)
N7 0.0377(13) 0.0308(11) 0.0468(14) -0.0010(9) 0.0088(11) -0.0010(9)
O1 0.0752(15) 0.0408(10) 0.0390(11) -0.0237(10) 0.0281(10) -0.0141(8)
O2 0.0569(13) 0.0402(10) 0.0411(11) -0.0225(9) 0.0175(10) -0.0087(8)
O3 0.0475(14) 0.0815(15) 0.0305(11) 0.0188(11) 0.0128(10) 0.0083(10)
O4 0.0758(17) 0.0646(14) 0.0773(17) -0.0271(12) 0.0495(14) -0.0193(12)
O5 0.107(2) 0.0472(12) 0.0426(13) -0.0008(12) 0.0159(13) -0.0011(9)
O6 0.0452(13) 0.0619(14) 0.103(2) -0.0182(11) 0.0033(13) -0.0088(13)
Cd1 0.03867(15) 0.03185(13) 0.02309(12) 0.000 0.01321(10) 0.000

loop_
_atom_type_symbol
_atom_type_description
_atom_type_scat_dispersion_real
_atom_type_scat_dispersion_imag
_atom_type_scat_source
C C 0.0033 0.0016 'International Tables Vol C Tables 4.2.6.8 and 6.1.1.4'
H H 0.0000 0.0000 'International Tables Vol C Tables 4.2.6.8 and 6.1.1.4'
N N 0.0061 0.0033 'International Tables Vol C Tables 4.2.6.8 and 6.1.1.4'
O O 0.0106 0.0060 'International Tables Vol C Tables 4.2.6.8 and 6.1.1.4'
Cd Cd -0.8075 1.2024 'International Tables Vol C Tables 4.2.6.8 and 6.1.1.4'

loop_
_geom_angle_atom_site_label_1
_geom_angle_atom_site_label_2
_geom_angle_atom_site_label_3
_geom_angle_site_symmetry_1
_geom_angle_site_symmetry_3
_geom_angle
_geom_angle_publ_flag
O3 Cd1 O4 . . 76.50(8) .
O3 Cd1 O5 . . 77.96(8) .
O3 Cd1 N2 . . 78.87(7) .
O3 Cd1 O3 . 2_656 121.11(9) .
O3 Cd1 O4 . 2_656 150.64(8) .
O3 Cd1 O5 . 2_656 149.14(8) .
O3 Cd1 N2 . 2_656 77.71(7) .
O4 Cd1 O5 . . 50.53(8) .
O4 Cd1 N2 . . 83.85(7) .
O3 Cd1 O4 2_656 . 150.64(8) no
O4 Cd1 O4 . 2_656 99.08(7) .
O4 Cd1 O5 . 2_656 77.17(8) .
O4 Cd1 N2 . 2_656 130.02(8) .
O5 Cd1 N2 . . 132.42(7) .
O3 Cd1 O5 2_656 . 149.14(8) no
O4 Cd1 O5 2_656 . 77.17(8) no
O5 Cd1 O5 . 2_656 97.26(8) .
O5 Cd1 N2 . 2_656 82.60(7) .
O3 Cd1 N2 2_656 . 77.71(7) no
O4 Cd1 N2 2_656 . 130.02(8) no
O5 Cd1 N2 2_656 . 82.60(7) no
N2 Cd1 N2 . 2_656 131.23(7) .
O3 Cd1 O4 2_656 2_656 76.50(8) no
O3 Cd1 O5 2_656 2_656 77.96(8) .
O3 Cd1 N2 2_656 2_656 78.87(7) no
O4 Cd1 O5 2_656 2_656 50.53(8) no
O4 Cd1 N2 2_656 2_656 83.85(7) no
O5 Cd1 N2 2_656 2_656 132.42(7) no
Cd1 O4 N7 . . 93.81(16) no
Cd1 O5 N7 . . 96.47(16) no
H3D O3 H3E . . 108(4) no
Cd1 O3 H3D . . 123(3) no
Cd1 O3 H3E . . 123(3) no
C3 N1 C4 . . 115.9(2) no
C1 N2 C2 . . 116.5(2) no
Cd1 N2 C1 . . 118.75(15) no
Cd1 N2 C2 . . 124.53(16) no
O4 N7 O6 . . 121.3(2) no
O4 N7 O5 . . 118.0(2) no
O5 N7 O6 . . 120.7(3) no
H3B N3 H3C . . 120.00 no
C5 N3 H3B . . 120.00 no
C5 N3 H3C . . 120.00 no
C8 N5 C9 . . 116.0(2) no
C6 N6 C7 . . 116.1(2) no
C10 N4 H4B . . 120.00 no
C10 N4 H4A . . 120.00 no
H4A N4 H4B . . 120.00 no
N2 C1 C4 . . 121.31(19) no
N2 C2 C3 . . 121.7(2) no
N1 C3 C2 . . 122.2(2) no
C1 C4 C5 . . 118.62(19) no
N1 C4 C5 . . 119.0(2) no
N1 C4 C1 . . 122.3(2) no
N3 C5 C4 . . 117.13(19) no
O1 C5 C4 . . 118.6(2) no
O1 C5 N3 . . 124.3(2) no
C4 C1 H1 . . 119.00 no
N2 C1 H1 . . 119.00 no
C3 C2 H2 . . 119.00 no
N2 C2 H2 . . 119.00 no
C2 C3 H3 . . 119.00 no
N1 C3 H3 . . 119.00 no
N6 C6 C9 . . 122.4(2) no
N6 C7 C8 . . 122.0(3) no
N5 C8 C7 . . 122.1(2) no
C6 C9 C10 . . 121.2(2) no
N5 C9 C6 . . 121.4(2) no
N5 C9 C10 . . 117.5(2) no
O2 C10 N4 . . 123.9(2) no
O2 C10 C9 . . 120.3(2) no
N4 C10 C9 . . 115.8(2) no
N6 C6 H6 . . 119.00 no
C9 C6 H6 . . 119.00 no
N6 C7 H7 . . 119.00 no
C8 C7 H7 . . 119.00 no
N5 C8 H8 . . 119.00 no
C7 C8 H8 . . 119.00 no

loop_
_geom_bond_atom_site_label_1
_geom_bond_atom_site_label_2
_geom_bond_site_symmetry_2
_geom_bond_distance
_geom_bond_publ_flag
Cd1 O3 . 2.386(2) yes
Cd1 O4 . 2.529(2) yes
Cd1 O5 . 2.469(2) yes
Cd1 N2 . 2.3459(19) yes
Cd1 O3 2_656 2.386(2) no
Cd1 O4 2_656 2.529(2) no
Cd1 O5 2_656 2.469(2) no
Cd1 N2 2_656 2.3459(19) no
O1 C5 . 1.228(3) no
O4 N7 . 1.240(3) no
O5 N7 . 1.249(3) no
O6 N7 . 1.216(3) no
O3 H3D . 0.822(14) no
O3 H3E . 0.82(3) no
O2 C10 . 1.234(3) no
N1 C3 . 1.331(3) no
N1 C4 . 1.333(3) no
N2 C2 . 1.328(3) no
N2 C1 . 1.340(3) no
N3 C5 . 1.325(3) no
N3 H3B . 0.8600 no
N3 H3C . 0.8600 no
N4 C10 . 1.313(3) no
N5 C8 . 1.331(3) no
N5 C9 . 1.341(3) no
N6 C7 . 1.324(4) no
N6 C6 . 1.330(4) no
N4 H4B . 0.8600 no
N4 H4A . 0.8600 no
C1 C4 . 1.378(3) no
C2 C3 . 1.381(4) no
C4 C5 . 1.500(3) no
C1 H1 . 0.9300 no
C2 H2 . 0.9300 no
C3 H3 . 0.9300 no
C6 C9 . 1.377(3) no
C7 C8 . 1.377(4) no
C9 C10 . 1.503(3) no
C6 H6 . 0.9300 no
C7 H7 . 0.9300 no
C8 H8 . 0.9300 no

loop_
_geom_hbond_atom_site_label_D
_geom_hbond_atom_site_label_H
_geom_hbond_atom_site_label_A
_geom_hbond_site_symmetry_A
_geom_hbond_distance_DH
_geom_hbond_distance_HA
_geom_hbond_distance_DA
_geom_hbond_angle_DHA
_geom_hbond_publ_flag
O3 H3D N6 3_656 0.822(14) 2.126(13) 2.937(3) 169(4) yes
O3 H3E O5 6_556 0.82(3) 2.44(3) 3.215(4) 158(3) yes
O3 H3E O6 6_556 0.82(3) 2.39(3) 3.130(3) 150(3) yes
N3 H3B O2 . 0.8600 2.2200 3.072(3) 170.00 yes
N3 H3C O2 7_656 0.8600 2.3000 2.987(3) 137.00 yes
N4 H4A N5 3_646 0.8600 2.5000 3.180(3) 137.00 yes
N4 H4B O1 . 0.8600 1.9700 2.832(3) 179.00 yes
C6 H6 N1 7_656 0.9300 2.5700 3.364(4) 143.00 yes
C8 H8 O1 3_646 0.9300 2.5700 3.429(3) 155.00 yes

loop_
_geom_torsion_atom_site_label_1
_geom_torsion_atom_site_label_2
_geom_torsion_atom_site_label_3
_geom_torsion_atom_site_label_4
_geom_torsion_site_symmetry_1
_geom_torsion
_geom_torsion_publ_flag
O3 Cd1 O4 N7 . -79.22(16) no
O5 Cd1 O4 N7 . 6.18(14) no
N2 Cd1 O4 N7 . -159.21(16) no
O3 Cd1 O4 N7 2_656 149.72(17) no
O4 Cd1 O4 N7 2_656 71.16(16) no
O5 Cd1 O4 N7 2_656 117.01(16) no
N2 Cd1 O4 N7 2_656 -18.40(19) no
O3 Cd1 O5 N7 . 76.16(16) no
O4 Cd1 O5 N7 . -6.16(14) no
N2 Cd1 O5 N7 . 13.7(2) no
O3 Cd1 O5 N7 2_656 -151.55(16) no
O4 Cd1 O5 N7 2_656 -119.56(17) no
O5 Cd1 O5 N7 2_656 -72.90(16) no
N2 Cd1 O5 N7 2_656 155.10(17) no
O3 Cd1 N2 C1 . -104.80(18) no
O4 Cd1 N2 C1 . -27.40(17) no
O5 Cd1 N2 C1 . -42.7(2) no
O3 Cd1 N2 C1 2_656 129.63(18) no
O4 Cd1 N2 C1 2_656 69.30(19) no
O5 Cd1 N2 C1 2_656 50.41(17) no
N2 Cd1 N2 C1 2_656 -167.35(15) no
O3 Cd1 N2 C2 . 80.2(2) no
O4 Cd1 N2 C2 . 157.6(2) no
O5 Cd1 N2 C2 . 142.32(19) no
O3 Cd1 N2 C2 2_656 -45.4(2) no
O4 Cd1 N2 C2 2_656 -105.7(2) no
O5 Cd1 N2 C2 2_656 -124.6(2) no
N2 Cd1 N2 C2 2_656 17.7(2) no
Cd1 O4 N7 O5 . -10.7(2) no
Cd1 O4 N7 O6 . 169.2(2) no
Cd1 O5 N7 O4 . 11.0(2) no
Cd1 O5 N7 O6 . -168.8(2) no
C4 N1 C3 C2 . 0.0(4) no
C3 N1 C4 C1 . -1.3(4) no
C3 N1 C4 C5 . 177.3(2) no
Cd1 N2 C2 C3 . 173.36(19) no
C1 N2 C2 C3 . -1.7(4) no
Cd1 N2 C1 C4 . -174.91(17) no
C2 N2 C1 C4 . 0.5(3) no
C8 N5 C9 C10 . -178.6(2) no
C9 N5 C8 C7 . -1.0(4) no
C8 N5 C9 C6 . 2.3(4) no
C6 N6 C7 C8 . 3.1(4) no
C7 N6 C6 C9 . -1.9(4) no
N2 C1 C4 C5 . -177.5(2) no
N2 C1 C4 N1 . 1.1(4) no
N2 C2 C3 N1 . 1.6(4) no
N1 C4 C5 N3 . 6.2(3) no
C1 C4 C5 O1 . 5.6(3) no
N1 C4 C5 O1 . -173.1(2) no
C1 C4 C5 N3 . -175.1(2) no
N6 C6 C9 N5 . -0.9(4) no
N6 C6 C9 C10 . -179.9(2) no
N6 C7 C8 N5 . -1.8(4) no
N5 C9 C10 O2 . 172.7(2) no
N5 C9 C10 N4 . -7.1(3) no
C6 C9 C10 O2 . -8.2(4) no
C6 C9 C10 N4 . 172.0(2) no
